data_2021386
loop_
_publ_author_name
'Wang, Bing'
'Fang, Qi'

_publ_section_title
;
 Structures and phase transition of three isomers of 1-phenylindolin-2-one
 derivatives: 6-chloro-1-phenylindolin-2-one,
 4-chloro-1-phenylindolin-2-one and 1-(3-chlorophenyl)indolin-2-one
;
_journal_coeditor_code YO3056
_journal_issue 12
_journal_name_full 'Acta Crystallographica Section C'
_journal_page_first
;
;
_journal_paper_doi 10.1107/S2053229618015796
_journal_volume 74
_journal_year 2018
_chemical_formula_iupac 'C14 H10 Cl N O'
_chemical_formula_moiety 'C14 H10 Cl N O'
_chemical_formula_sum 'C14 H10 Cl N O'
_chemical_formula_weight 243.68
_chemical_name_systematic
;
1-(3-Chlorophenyl)-indolin-2-one
;
_space_group_crystal_system monoclinic
_space_group_IT_number 14
_space_group_name_Hall '-P 2ybc'
_space_group_name_H-M_alt 'P 1 21/c 1'
_symmetry_space_group_name_Hall '-P 2ybc'
_symmetry_space_group_name_H-M 'P 1 21/c 1'
_atom_sites_solution_hydrogens difmap
_audit_creation_method SHELXL-2014/7
_cell_angle_alpha 90
_cell_angle_beta 109.920(2)
_cell_angle_gamma 90
_cell_formula_units_Z 4
_cell_length_a 11.1067(7)
_cell_length_b 13.3924(8)
_cell_length_c 8.0288(5)
_cell_measurement_reflns_used 7732
_cell_measurement_temperature 90(2)
_cell_measurement_theta_max 29.79
_cell_measurement_theta_min 2.47
_cell_volume 1122.79(12)
_computing_cell_refinement 'Bruker SAINT'
_computing_data_collection 'Bruker APEX2'
_computing_data_reduction 'Bruker SAINT'
_computing_molecular_graphics
;
Bruker SHELXTL and Mercury (Macrae <i>et al.</i>,2008)
;
_computing_publication_material
;
Bruker SHELXTL and publCIF (Westrip, 2010)
;
_computing_structure_refinement
;
SHELXL-2014/7 (Sheldrick, 2015)
;
_computing_structure_solution
;
SHELXS-97 (Sheldrick 2008)
;
_diffrn_ambient_temperature 90(2)
_diffrn_detector_area_resol_mean 8.3
_diffrn_measured_fraction_theta_full 1.000
_diffrn_measured_fraction_theta_max 0.970
_diffrn_measurement_device_type 'Bruker APEX-II CCD'
_diffrn_measurement_method '\w scans'
_diffrn_radiation_type MoK\a
_diffrn_radiation_wavelength 0.71073
_diffrn_reflns_av_R_equivalents 0.0270
_diffrn_reflns_av_unetI/netI 0.0224
_diffrn_reflns_limit_h_max 14
_diffrn_reflns_limit_h_min -14
_diffrn_reflns_limit_k_max 18
_diffrn_reflns_limit_k_min -18
_diffrn_reflns_limit_l_max 11
_diffrn_reflns_limit_l_min -11
_diffrn_reflns_number 17709
_diffrn_reflns_theta_full 25.242
_diffrn_reflns_theta_max 30.039
_diffrn_reflns_theta_min 1.950
_exptl_absorpt_coefficient_mu 0.320
_exptl_absorpt_correction_T_max 0.972
_exptl_absorpt_correction_T_min 0.832
_exptl_absorpt_correction_type multi-scan
_exptl_absorpt_process_details
;
APEX2 Software Suite (Bruker, 2005)
;
_exptl_crystal_colour colourless
_exptl_crystal_density_diffrn 1.442
_exptl_crystal_description bar
_exptl_crystal_F_000 504
_exptl_crystal_size_max 0.596
_exptl_crystal_size_mid 0.232
_exptl_crystal_size_min 0.089
_refine_diff_density_max 0.424
_refine_diff_density_min -0.272
_refine_ls_extinction_method none
_refine_ls_goodness_of_fit_ref 1.021
_refine_ls_hydrogen_treatment refall
_refine_ls_matrix_type full
_refine_ls_number_parameters 194
_refine_ls_number_reflns 3191
_refine_ls_number_restraints 0
_refine_ls_restrained_S_all 1.021
_refine_ls_R_factor_all 0.0372
_refine_ls_R_factor_gt 0.0322
_refine_ls_shift/su_max 0.001
_refine_ls_shift/su_mean 0.000
_refine_ls_structure_factor_coef Fsqd
_refine_ls_weighting_details 'w=1/[\s^2^(Fo^2^)+(0.0467P)^2^+0.3999P] where P=(Fo^2^+2Fc^2^)/3'
_refine_ls_weighting_scheme calc
_refine_ls_wR_factor_gt 0.0833
_refine_ls_wR_factor_ref 0.0860
_reflns_number_gt 2765
_reflns_number_total 3191
_reflns_threshold_expression 'I > 2\s(I)'
_cod_data_source_file yo3056sup1.cif
_cod_data_source_block C_LT
_cod_database_code 2021386
_shelx_space_group_comment
;
The symmetry employed for this shelxl refinement is uniquely defined
by the following loop, which should always be used as a source of
symmetry information in preference to the above space-group names.
They are only intended as comments.
;
_shelx_estimated_absorpt_t_min 0.832
_shelx_estimated_absorpt_t_max 0.972

loop_
_space_group_symop_operation_xyz
'x, y, z'
'-x, y+1/2, -z+1/2'
'-x, -y, -z'
'x, -y-1/2, z-1/2'

loop_
_atom_site_type_symbol
_atom_site_label
_atom_site_fract_x
_atom_site_fract_y
_atom_site_fract_z
_atom_site_U_iso_or_equiv
_atom_site_adp_type
_atom_site_calc_flag
_atom_site_occupancy
C C1 0.83229(10) 0.37452(7) 0.24414(14) 0.0113(2) Uani d 1
C C2 0.97698(10) 0.37009(8) 0.33233(13) 0.0110(2) Uani d 1
C C3 0.99596(10) 0.37259(7) 0.52649(13) 0.0109(2) Uani d 1
C C4 1.10634(10) 0.37359(8) 0.67415(14) 0.0126(2) Uani d 1
C C5 1.09509(11) 0.38197(8) 0.84178(14) 0.0140(2) Uani d 1
C C6 0.97511(11) 0.38739(8) 0.86005(14) 0.0135(2) Uani d 1
C C7 0.86282(10) 0.38494(8) 0.71219(14) 0.0124(2) Uani d 1
C C8 0.87626(10) 0.37859(7) 0.54693(13) 0.0109(2) Uani d 1
C C9 0.64647(10) 0.39385(8) 0.34807(14) 0.0119(2) Uani d 1
C C10 0.58431(10) 0.32848(8) 0.42661(14) 0.0128(2) Uani d 1
C C11 0.45679(10) 0.34678(8) 0.40260(14) 0.0140(2) Uani d 1
C C12 0.38994(10) 0.42603(9) 0.30137(14) 0.0154(2) Uani d 1
C C13 0.45327(11) 0.48890(8) 0.22100(14) 0.0160(2) Uani d 1
C C14 0.58179(10) 0.47359(8) 0.24426(14) 0.0138(2) Uani d 1
Cl Cl1 0.37737(3) 0.26618(2) 0.50010(4) 0.02190(9) Uani d 1
N N1 0.77963(8) 0.37973(7) 0.37787(11) 0.01154(18) Uani d 1
O O1 0.77119(8) 0.37345(6) 0.08629(10) 0.01483(17) Uani d 1
H H4 1.1910(14) 0.3693(10) 0.6601(18) 0.017(3) Uiso d 1
H H5 1.1752(14) 0.3848(11) 0.953(2) 0.022(4) Uiso d 1
H H6 0.9704(14) 0.3937(11) 0.977(2) 0.019(4) Uiso d 1
H H7 0.7806(13) 0.3873(10) 0.7246(18) 0.013(3) Uiso d 1
H H10 0.6287(13) 0.2730(11) 0.4937(18) 0.015(3) Uiso d 1
H H12 0.3012(15) 0.4359(12) 0.288(2) 0.025(4) Uiso d 1
H H13 0.4077(15) 0.5432(11) 0.150(2) 0.022(4) Uiso d 1
H H14 0.6260(13) 0.5169(10) 0.1917(18) 0.013(3) Uiso d 1
H H2A 1.0093(14) 0.3108(11) 0.2957(18) 0.018(4) Uiso d 1
H H2B 1.0152(13) 0.4271(11) 0.2965(18) 0.017(3) Uiso d 1

loop_
_atom_site_aniso_label
_atom_site_aniso_U_11
_atom_site_aniso_U_22
_atom_site_aniso_U_33
_atom_site_aniso_U_12
_atom_site_aniso_U_13
_atom_site_aniso_U_23
C1 0.0130(5) 0.0097(4) 0.0119(5) -0.0006(4) 0.0051(4) -0.0003(3)
C2 0.0112(5) 0.0118(5) 0.0107(5) 0.0003(4) 0.0046(4) -0.0001(3)
C3 0.0127(5) 0.0093(4) 0.0112(5) 0.0003(3) 0.0047(4) 0.0001(3)
C4 0.0105(5) 0.0113(5) 0.0154(5) 0.0000(4) 0.0037(4) -0.0001(4)
C5 0.0146(5) 0.0121(5) 0.0128(5) 0.0006(4) 0.0013(4) 0.0000(4)
C6 0.0178(5) 0.0118(5) 0.0107(5) 0.0004(4) 0.0046(4) 0.0003(3)
C7 0.0128(5) 0.0120(5) 0.0134(5) 0.0002(4) 0.0056(4) 0.0005(4)
C8 0.0114(5) 0.0096(4) 0.0108(5) 0.0005(3) 0.0023(4) 0.0007(3)
C9 0.0098(5) 0.0142(5) 0.0111(4) 0.0005(4) 0.0028(4) -0.0009(4)
C10 0.0120(5) 0.0137(5) 0.0118(5) 0.0002(4) 0.0029(4) 0.0008(4)
C11 0.0125(5) 0.0173(5) 0.0127(5) -0.0033(4) 0.0050(4) -0.0011(4)
C12 0.0103(5) 0.0208(5) 0.0141(5) 0.0022(4) 0.0030(4) -0.0025(4)
C13 0.0159(5) 0.0164(5) 0.0139(5) 0.0044(4) 0.0027(4) 0.0008(4)
C14 0.0152(5) 0.0137(5) 0.0122(5) 0.0000(4) 0.0043(4) 0.0011(4)
Cl1 0.01613(15) 0.02786(16) 0.02394(16) -0.00485(10) 0.00973(11) 0.00480(11)
N1 0.0091(4) 0.0155(4) 0.0096(4) 0.0004(3) 0.0027(3) 0.0009(3)
O1 0.0152(4) 0.0177(4) 0.0107(4) -0.0002(3) 0.0033(3) -0.0001(3)

loop_
_atom_type_symbol
_atom_type_description
_atom_type_scat_dispersion_real
_atom_type_scat_dispersion_imag
_atom_type_scat_source
C C 0.0033 0.0016 'International Tables Vol C Tables 4.2.6.8 and 6.1.1.4'
H H 0.0000 0.0000 'International Tables Vol C Tables 4.2.6.8 and 6.1.1.4'
N N 0.0061 0.0033 'International Tables Vol C Tables 4.2.6.8 and 6.1.1.4'
O O 0.0106 0.0060 'International Tables Vol C Tables 4.2.6.8 and 6.1.1.4'
Cl Cl 0.1484 0.1585 'International Tables Vol C Tables 4.2.6.8 and 6.1.1.4'

loop_
_geom_angle_atom_site_label_1
_geom_angle_atom_site_label_2
_geom_angle_atom_site_label_3
_geom_angle
O1 C1 N1 125.00(10)
O1 C1 C2 127.62(10)
N1 C1 C2 107.38(8)
C3 C2 C1 103.59(8)
C3 C2 H2A 113.8(8)
C1 C2 H2A 109.7(9)
C3 C2 H2B 111.8(8)
C1 C2 H2B 109.5(8)
H2A C2 H2B 108.4(12)
C4 C3 C8 119.96(9)
C4 C3 C2 131.27(10)
C8 C3 C2 108.72(9)
C3 C4 C5 118.78(10)
C3 C4 H4 120.1(8)
C5 C4 H4 121.1(8)
C6 C5 C4 120.58(10)
C6 C5 H5 118.9(9)
C4 C5 H5 120.5(9)
C5 C6 C7 121.22(10)
C5 C6 H6 118.7(9)
C7 C6 H6 120.1(9)
C8 C7 C6 117.24(10)
C8 C7 H7 121.4(8)
C6 C7 H7 121.3(8)
C7 C8 C3 122.20(10)
C7 C8 N1 128.55(10)
C3 C8 N1 109.22(9)
C10 C9 C14 121.24(10)
C10 C9 N1 119.08(9)
C14 C9 N1 119.67(9)
C11 C10 C9 117.86(10)
C11 C10 H10 121.7(8)
C9 C10 H10 120.4(8)
C10 C11 C12 122.32(10)
C10 C11 Cl1 118.62(8)
C12 C11 Cl1 119.06(8)
C11 C12 C13 118.75(10)
C11 C12 H12 119.5(9)
C13 C12 H12 121.8(9)
C12 C13 C14 120.49(10)
C12 C13 H13 119.4(9)
C14 C13 H13 120.1(9)
C13 C14 C9 119.32(10)
C13 C14 H14 121.0(8)
C9 C14 H14 119.7(8)
C1 N1 C8 111.08(9)
C1 N1 C9 124.21(9)
C8 N1 C9 124.47(9)

loop_
_geom_bond_atom_site_label_1
_geom_bond_atom_site_label_2
_geom_bond_distance
C1 O1 1.2170(13)
C1 N1 1.3884(13)
C1 C2 1.5205(15)
C2 C3 1.5006(14)
C2 H2A 0.958(15)
C2 H2B 0.964(15)
C3 C4 1.3850(14)
C3 C8 1.3963(15)
C4 C5 1.3980(15)
C4 H4 0.986(15)
C5 C6 1.3913(16)
C5 H5 1.026(15)
C6 C7 1.3989(15)
C6 H6 0.963(15)
C7 C8 1.3875(15)
C7 H7 0.953(14)
C8 N1 1.4148(13)
C9 C10 1.3919(15)
C9 C14 1.3940(14)
C9 N1 1.4281(13)
C10 C11 1.3845(15)
C10 H10 0.951(14)
C11 C12 1.3882(15)
C11 Cl1 1.7397(11)
C12 C13 1.3890(16)
C12 H12 0.964(15)
C13 C14 1.3903(16)
C13 H13 0.957(15)
C14 H14 0.947(14)

loop_
_geom_hbond_atom_site_label_D
_geom_hbond_atom_site_label_H
_geom_hbond_atom_site_label_A
_geom_hbond_site_symmetry_A
_geom_hbond_distance_DH
_geom_hbond_distance_HA
_geom_hbond_distance_DA
_geom_hbond_angle_DHA
C10 H10 O1 4_566 0.951(14) 2.471(14) 3.3841(13) 161.1(11)
C13 H13 O1 3_665 0.957(15) 2.494(15) 3.3925(13) 156.4(12)

loop_
_geom_torsion_atom_site_label_1
_geom_torsion_atom_site_label_2
_geom_torsion_atom_site_label_3
_geom_torsion_atom_site_label_4
_geom_torsion
O1 C1 C2 C3 -179.28(10)
N1 C1 C2 C3 0.47(10)
C1 C2 C3 C4 -177.77(10)
C1 C2 C3 C8 -0.45(11)
C8 C3 C4 C5 -0.81(15)
C2 C3 C4 C5 176.26(10)
C3 C4 C5 C6 1.14(15)
C4 C5 C6 C7 -0.19(16)
C5 C6 C7 C8 -1.05(15)
C6 C7 C8 C3 1.39(15)
C6 C7 C8 N1 -176.70(10)
C4 C3 C8 C7 -0.47(15)
C2 C3 C8 C7 -178.15(9)
C4 C3 C8 N1 177.95(9)
C2 C3 C8 N1 0.27(11)
C14 C9 C10 C11 -1.81(16)
N1 C9 C10 C11 176.90(9)
C9 C10 C11 C12 1.23(16)
C9 C10 C11 Cl1 -179.84(8)
C10 C11 C12 C13 0.20(16)
Cl1 C11 C12 C13 -178.72(8)
C11 C12 C13 C14 -1.10(16)
C12 C13 C14 C9 0.53(16)
C10 C9 C14 C13 0.97(16)
N1 C9 C14 C13 -177.75(10)
O1 C1 N1 C8 179.42(10)
C2 C1 N1 C8 -0.33(11)
O1 C1 N1 C9 -6.05(16)
C2 C1 N1 C9 174.20(9)
C7 C8 N1 C1 178.34(10)
C3 C8 N1 C1 0.05(11)
C7 C8 N1 C9 3.82(16)
C3 C8 N1 C9 -174.47(9)
C10 C9 N1 C1 128.52(11)
C14 C9 N1 C1 -52.74(14)
C10 C9 N1 C8 -57.67(14)
C14 C9 N1 C8 121.07(11)

_cod_database_fobs_code 2021386
